data_7035831
loop_
_publ_author_name
'Patel, Dipti'
'Wooles, Ashley'
'Cornish, Andrew D.'
'Steven, Lindsey'
'Davies, E. Stephen'
'Evans, David J.'
'McMaster, Jonathan'
'Lewis, William'
'Blake, Alexander J.'
'Liddle, Stephen T.'

_publ_section_title
;
 Synthesis and characterisation of halide, separated ion pair, and hydride
 cyclopentadienyl iron bis(diphenylphosphino)ethane derivatives.
;
_journal_issue 31
_journal_name_full 'Dalton transactions (Cambridge, England : 2003)'
_journal_page_first 14159
_journal_page_last 14177
_journal_paper_doi 10.1039/c5dt00704f
_journal_volume 44
_journal_year 2015
_chemical_formula_moiety 'C39 H45 Cl Fe P2'
_chemical_formula_sum 'C39 H45 Cl Fe P2'
_chemical_formula_weight 666.99
_space_group_crystal_system monoclinic
_space_group_IT_number 15
_space_group_name_Hall '-C 2yc'
_space_group_name_H-M_alt 'C 1 2/c 1'
_symmetry_space_group_name_Hall '-C 2yc'
_symmetry_space_group_name_H-M 'C 1 2/c 1'
_atom_sites_solution_hydrogens geom
_atom_sites_solution_primary direct
_atom_sites_solution_secondary difmap
_audit_creation_date 2015-05-06
_audit_creation_method
;
Olex2 1.2
(compiled 2015.01.26 svn.r3150 for OlexSys, GUI svn.r4998)
;
_audit_update_record
;
2015-05-11 deposited with the CCDC.
2015-07-07 downloaded from the CCDC.
;
_cell_angle_alpha 90
_cell_angle_beta 97.390(5)
_cell_angle_gamma 90
_cell_formula_units_Z 16
_cell_length_a 43.9941(14)
_cell_length_b 11.9191(5)
_cell_length_c 26.0793(13)
_cell_measurement_reflns_used 7802
_cell_measurement_temperature 90(2)
_cell_measurement_theta_max 90(2)
_cell_measurement_theta_min 3.92
_cell_volume 13561.6(10)
_computing_cell_refinement
;
CrysAlisPro, Agilent Technologies,
Version 1.171.34.46 (release 25-11-2010 CrysAlis171 .NET)
(compiled Nov 25 2010,17:55:46)
;
_computing_data_collection
;
CrysAlisPro, Agilent Technologies,
Version 1.171.34.46 (release 25-11-2010 CrysAlis171 .NET)
(compiled Nov 25 2010,17:55:46)
;
_computing_data_reduction
;
CrysAlisPro, Agilent Technologies,
Version 1.171.34.46 (release 25-11-2010 CrysAlis171 .NET)
(compiled Nov 25 2010,17:55:46)
;
_computing_molecular_graphics 'Olex2 (Dolomanov et al., 2009)'
_computing_publication_material 'Olex2 (Dolomanov et al., 2009)'
_computing_structure_refinement 'ShelXL (Sheldrick, 2008)'
_computing_structure_solution 'XS (Sheldrick, 2008)'
_diffrn_ambient_temperature 90(2)
_diffrn_detector_area_resol_mean 10.3613
_diffrn_measured_fraction_theta_full 0.971
_diffrn_measured_fraction_theta_max 0.941
_diffrn_measurement_details
;
  1 omega -107.00  -24.00   1.0000   35.0000
omega____ theta____ kappa____ phi______ frames
    -      -43.9127  -77.0000   60.0000 83

  2 omega  -98.00   -3.00   1.0000   35.0000
omega____ theta____ kappa____ phi______ frames
    -      -43.9127  125.0000 -180.0000 95

  3 omega   44.00   70.00   1.0000   35.0000
omega____ theta____ kappa____ phi______ frames
    -       43.9127   38.0000 -180.0000 26

  4 omega   42.00   70.00   1.0000  140.0000
omega____ theta____ kappa____ phi______ frames
    -      105.8472  -45.0000 -150.0000 28

  5 omega   47.00  118.00   1.0000  140.0000
omega____ theta____ kappa____ phi______ frames
    -      105.8472  -77.0000  -90.0000 71

  6 omega   84.00  119.00   1.0000  140.0000
omega____ theta____ kappa____ phi______ frames
    -      105.8472   45.0000   30.0000 35

  7 omega  128.00  153.00   1.0000  140.0000
omega____ theta____ kappa____ phi______ frames
    -      105.8472   45.0000  -30.0000 25

  8 omega   83.00  124.00   1.0000  140.0000
omega____ theta____ kappa____ phi______ frames
    -      105.8472   45.0000  -30.0000 41

  9 omega   48.00   76.00   1.0000  140.0000
omega____ theta____ kappa____ phi______ frames
    -      105.8472  -45.0000 -180.0000 28

 10 omega   76.00  147.00   1.0000  140.0000
omega____ theta____ kappa____ phi______ frames
    -      105.8472   77.0000   30.0000 71

 11 omega   44.00   73.00   1.0000  140.0000
omega____ theta____ kappa____ phi______ frames
    -      105.8472  -45.0000   90.0000 29

 12 omega   89.00  114.00   1.0000  140.0000
omega____ theta____ kappa____ phi______ frames
    -      105.8472  -77.0000  -60.0000 25

 13 omega   85.00  132.00   1.0000  140.0000
omega____ theta____ kappa____ phi______ frames
    -      105.8472   45.0000    0.0000 47

 14 omega   89.00  153.00   1.0000  140.0000
omega____ theta____ kappa____ phi______ frames
    -      105.8472   45.0000  120.0000 64
;
_diffrn_measurement_device_type 'SuperNova, Single source at offset), Atlas'
_diffrn_measurement_method '\w scans'
_diffrn_orient_matrix_UB_11 -0.0035110000
_diffrn_orient_matrix_UB_12 0.1405010000
_diffrn_orient_matrix_UB_13 0.0258016000
_diffrn_orient_matrix_UB_21 -0.0320306000
_diffrn_orient_matrix_UB_22 -0.0221006000
_diffrn_orient_matrix_UB_23 0.0124011000
_diffrn_orient_matrix_UB_31 0.0144703000
_diffrn_orient_matrix_UB_32 0.0039227000
_diffrn_orient_matrix_UB_33 0.0522531000
_diffrn_radiation_monochromator mirror
_diffrn_radiation_type CuK\a
_diffrn_radiation_wavelength 1.54178
_diffrn_reflns_av_R_equivalents 0.0858
_diffrn_reflns_av_unetI/netI 0.1789
_diffrn_reflns_laue_measured_fraction_full 0.971
_diffrn_reflns_laue_measured_fraction_max 0.941
_diffrn_reflns_limit_h_max 54
_diffrn_reflns_limit_h_min -50
_diffrn_reflns_limit_k_max 13
_diffrn_reflns_limit_k_min -14
_diffrn_reflns_limit_l_max 32
_diffrn_reflns_limit_l_min -31
_diffrn_reflns_number 27205
_diffrn_reflns_point_group_measured_fraction_full 0.971
_diffrn_reflns_point_group_measured_fraction_max 0.941
_diffrn_reflns_theta_full 67.679
_diffrn_reflns_theta_max 74.633
_diffrn_reflns_theta_min 3.844
_diffrn_source 'SuperNova (Cu) X-ray Source'
_diffrn_standards_number 0
_exptl_absorpt_coefficient_mu 5.372
_exptl_absorpt_correction_T_max 1.013
_exptl_absorpt_correction_T_min 0.534
_exptl_absorpt_correction_type gaussian
_exptl_absorpt_process_details
;
CrysAlisPro, Agilent Technologies,
Version 1.171.34.46 (release 25-11-2010 CrysAlis171 .NET)
(compiled Nov 25 2010,17:55:46)
Numerical absorption correction based on gaussian integration over
            a multifaceted crystal model
;
_exptl_crystal_colour green
_exptl_crystal_colour_primary green
_exptl_crystal_density_diffrn 1.307
_exptl_crystal_description plate
_exptl_crystal_F_000 5632
_exptl_crystal_size_max 0.1788
_exptl_crystal_size_mid 0.1459
_exptl_crystal_size_min 0.0184
_refine_diff_density_max 0.879
_refine_diff_density_min -0.498
_refine_diff_density_rms 0.082
_refine_ls_extinction_method none
_refine_ls_goodness_of_fit_ref 0.737
_refine_ls_hydrogen_treatment constr
_refine_ls_matrix_type full
_refine_ls_number_parameters 787
_refine_ls_number_reflns 13077
_refine_ls_number_restraints 0
_refine_ls_restrained_S_all 0.737
_refine_ls_R_factor_all 0.0796
_refine_ls_R_factor_gt 0.0534
_refine_ls_shift/su_max 0.001
_refine_ls_shift/su_mean 0.000
_refine_ls_structure_factor_coef Fsqd
_refine_ls_weighting_details 'w=1/[\s^2^(Fo^2^)] where P=(Fo^2^+2Fc^2^)/3'
_refine_ls_weighting_scheme calc
_refine_ls_wR_factor_gt 0.1214
_refine_ls_wR_factor_ref 0.1464
_reflns_Friedel_coverage 0.000
_reflns_number_gt 8509
_reflns_number_total 13077
_reflns_threshold_expression 'I > 2\s(I)'
_cod_data_source_file c5dt00704f2.cif
_cod_data_source_block 5Cl
_cod_depositor_comments 'Adding full bibliography for 7035824--7035849.cif.'
_cod_database_code 7035831
_nottingham_internal_coll_name FEACLJ
_nottingham_internal_coll_number 9778
_nottingham_internal_coll_client AC/STL
_nottingham_internal_coll_type custom
_nottingham_internal_coll_frame_method '\w scans'
_nottingham_internal_coll_frame_time '35 and 140s'
_nottingham_internal_coll_frame_width 1
_nottingham_internal_coll_user wl
_nottingham_internal_coll_date 3/2/2011
_nottingham_internal_process_date 04/02/2011
_nottingham_internal_process_user wl
_nottingham_internal_solution_date 4/2/2011
_nottingham_internal_solution_user AC
_nottingham_internal_refinement_date 6/5/2015
_nottingham_internal_refinement_user pczwl
_nottingham_internal_validation_date 6/5/2015
_nottingham_internal_validation_user pczwl
_nottingham_internal_archive_date 6/5/2015
_shelx_shelxl_version_number 2014/7
_chemical_oxdiff_formula 'C39 H45 Cl Fe P2'
_chemical_oxdiff_usercomment 'FEACLJ #9778 IN FOMBLIN FILM ON MICROMOUNT FOR AC/STL'
_shelx_space_group_comment
;
The symmetry employed for this shelxl refinement is uniquely defined
by the following loop, which should always be used as a source of
symmetry information in preference to the above space-group names.
They are only intended as comments.
;
_reflns_odcompleteness_completeness 89.36
_reflns_odcompleteness_iscentric 1
_reflns_odcompleteness_theta 67.13
_olex2_refinement_description
;
1. Fixed Uiso
 At 1.2 times of:
  All C(H) groups, All C(H,H) groups
 At 1.5 times of:
  All C(H,H,H) groups
2.a Secondary CH2 refined with riding coordinates:
 C1(H1A,H1B), C2(H2A,H2B), C40(H40A,H40B), C41(H41A,H41B)
2.b Aromatic/amide H refined with riding coordinates:
 C4(H4), C5(H5), C6(H6), C7(H7), C8(H8), C10(H10), C11(H11), C12(H12),
 C13(H13), C14(H14), C16(H16), C17(H17), C18(H18), C19(H19), C20(H20), C22(H22),
  C23(H23), C24(H24), C25(H25), C26(H26), C28(H28), C29(H29), C31(H31),
 C43(H43), C44(H44), C45(H45), C46(H46), C47(H47), C49(H49), C50(H50), C51(H51),
  C52(H52), C53(H53), C55(H55), C56(H56), C57(H57), C58(H58), C59(H59),
 C61(H61), C62(H62), C63(H63), C64(H64), C65(H65), C67(H67), C69(H69), C70(H70)
2.c Idealised Me refined as rotating group:
 C33(H33A,H33B,H33C), C34(H34A,H34B,H34C), C35(H35A,H35B,H35C), C37(H37A,H37B,
 H37C), C38(H38A,H38B,H38C), C39(H39A,H39B,H39C), C72(H72A,H72B,H72C), C73(H73A,
 H73B,H73C), C74(H74A,H74B,H74C), C76(H76A,H76B,H76C), C77(H77A,H77B,H77C),
 C78(H78A,H78B,H78C)
;
_olex2_submission_special_instructions 'No special instructions were received'

loop_
_space_group_symop_operation_xyz
'x, y, z'
'-x, y, -z+1/2'
'x+1/2, y+1/2, z'
'-x+1/2, y+1/2, -z+1/2'
'-x, -y, -z'
'x, -y, z-1/2'
'-x+1/2, -y+1/2, -z'
'x+1/2, -y+1/2, z-1/2'

loop_
_atom_site_label
_atom_site_type_symbol
_atom_site_fract_x
_atom_site_fract_y
_atom_site_fract_z
_atom_site_U_iso_or_equiv
_atom_site_adp_type
_atom_site_occupancy
_atom_site_site_symmetry_order
_atom_site_calc_flag
_atom_site_refinement_flags_posn
Fe1 Fe 0.16174(2) 0.02072(5) -0.00030(2) 0.01500(13) Uani 1 1 d .
Cl1 Cl 0.18287(2) 0.17174(7) -0.04101(3) 0.01984(18) Uani 1 1 d .
C1 C 0.23211(8) -0.0845(3) -0.00583(15) 0.0197(8) Uani 1 1 d .
H1A H 0.2367 -0.1481 0.0183 0.024 Uiso 1 1 calc R
H1B H 0.2465 -0.0877 -0.0320 0.024 Uiso 1 1 calc R
C2 C 0.23622(8) 0.0253(3) 0.02362(15) 0.0203(8) Uani 1 1 d .
H2A H 0.2374 0.0887 -0.0005 0.024 Uiso 1 1 calc R
H2B H 0.2553 0.0237 0.0484 0.024 Uiso 1 1 calc R
P1 P 0.19173(2) -0.09607(8) -0.03835(4) 0.01598(18) Uani 1 1 d .
C3 C 0.18739(8) -0.2507(3) -0.03440(15) 0.0185(7) Uani 1 1 d .
C4 C 0.18382(9) -0.3222(3) -0.07702(17) 0.0230(8) Uani 1 1 d .
H4 H 0.1834 -0.2918 -0.1108 0.028 Uiso 1 1 calc R
C5 C 0.18087(9) -0.4363(3) -0.07098(19) 0.0273(9) Uani 1 1 d .
H5 H 0.1785 -0.4838 -0.1005 0.033 Uiso 1 1 calc R
C6 C 0.18140(9) -0.4827(4) -0.02173(19) 0.0292(9) Uani 1 1 d .
H6 H 0.1794 -0.5614 -0.0177 0.035 Uiso 1 1 calc R
C7 C 0.18493(9) -0.4133(4) 0.02105(18) 0.0270(9) Uani 1 1 d .
H7 H 0.1854 -0.4442 0.0547 0.032 Uiso 1 1 calc R
C8 C 0.18781(9) -0.2967(3) 0.01458(16) 0.0218(8) Uani 1 1 d .
H8 H 0.1901 -0.2490 0.0440 0.026 Uiso 1 1 calc R
C9 C 0.19631(9) -0.0720(3) -0.10642(15) 0.0195(8) Uani 1 1 d .
C10 C 0.17599(9) 0.0007(3) -0.13653(16) 0.0210(8) Uani 1 1 d .
H10 H 0.1595 0.0341 -0.1220 0.025 Uiso 1 1 calc R
C11 C 0.18004(9) 0.0238(3) -0.18744(16) 0.0227(8) Uani 1 1 d .
H11 H 0.1663 0.0732 -0.2074 0.027 Uiso 1 1 calc R
C12 C 0.20390(10) -0.0242(3) -0.20945(16) 0.0259(9) Uani 1 1 d .
H12 H 0.2065 -0.0086 -0.2444 0.031 Uiso 1 1 calc R
C13 C 0.22407(9) -0.0956(3) -0.17986(17) 0.0238(8) Uani 1 1 d .
H13 H 0.2407 -0.1280 -0.1946 0.029 Uiso 1 1 calc R
C14 C 0.22028(9) -0.1200(3) -0.12919(17) 0.0226(8) Uani 1 1 d .
H14 H 0.2341 -0.1699 -0.1097 0.027 Uiso 1 1 calc R
P2 P 0.20241(2) 0.04037(8) 0.05827(3) 0.01535(18) Uani 1 1 d .
C15 C 0.21020(8) 0.1708(3) 0.09501(15) 0.0185(7) Uani 1 1 d .
C16 C 0.19900(8) 0.1853(3) 0.14254(15) 0.0193(7) Uani 1 1 d .
H16 H 0.1870 0.1277 0.1551 0.023 Uiso 1 1 calc R
C17 C 0.20509(9) 0.2815(3) 0.17153(16) 0.0238(8) Uani 1 1 d .
H17 H 0.1970 0.2901 0.2034 0.029 Uiso 1 1 calc R
C18 C 0.22303(10) 0.3658(3) 0.15409(17) 0.0256(9) Uani 1 1 d .
H18 H 0.2276 0.4316 0.1742 0.031 Uiso 1 1 calc R
C19 C 0.23433(10) 0.3530(3) 0.10673(17) 0.0268(9) Uani 1 1 d .
H19 H 0.2467 0.4104 0.0948 0.032 Uiso 1 1 calc R
C20 C 0.22776(9) 0.2576(3) 0.07703(16) 0.0232(8) Uani 1 1 d .
H20 H 0.2351 0.2507 0.0445 0.028 Uiso 1 1 calc R
C21 C 0.21021(8) -0.0590(3) 0.11249(14) 0.0164(7) Uani 1 1 d .
C22 C 0.18663(9) -0.1056(3) 0.13669(15) 0.0201(8) Uani 1 1 d .
H22 H 0.1659 -0.0940 0.1222 0.024 Uiso 1 1 calc R
C23 C 0.19288(10) -0.1683(3) 0.18129(15) 0.0213(8) Uani 1 1 d .
H23 H 0.1765 -0.1988 0.1974 0.026 Uiso 1 1 calc R
C24 C 0.22288(10) -0.1869(3) 0.20257(16) 0.0244(8) Uani 1 1 d .
H24 H 0.2271 -0.2281 0.2339 0.029 Uiso 1 1 calc R
C25 C 0.24692(10) -0.1454(3) 0.17828(16) 0.0256(8) Uani 1 1 d .
H25 H 0.2675 -0.1605 0.1922 0.031 Uiso 1 1 calc R
C26 C 0.24062(9) -0.0817(3) 0.13341(15) 0.0203(8) Uani 1 1 d .
H26 H 0.2570 -0.0534 0.1168 0.024 Uiso 1 1 calc R
C27 C 0.12277(8) 0.1178(3) 0.01158(15) 0.0201(8) Uani 1 1 d .
C28 C 0.13111(8) 0.0423(3) 0.05302(15) 0.0191(7) Uani 1 1 d .
H28 H 0.1371 0.0632 0.0880 0.023 Uiso 1 1 calc R
C29 C 0.12902(8) -0.0698(4) 0.03393(14) 0.0199(8) Uani 1 1 d .
H29 H 0.1341 -0.1360 0.0535 0.024 Uiso 1 1 calc R
C30 C 0.11784(8) -0.0648(3) -0.02024(15) 0.0203(8) Uani 1 1 d .
C31 C 0.11591(8) 0.0495(3) -0.03377(15) 0.0183(7) Uani 1 1 d .
H31 H 0.1108 0.0774 -0.0679 0.022 Uiso 1 1 calc R
C32 C 0.11592(9) 0.2426(3) 0.01550(15) 0.0222(8) Uani 1 1 d .
C33 C 0.11229(11) 0.3003(3) -0.03742(16) 0.0280(9) Uani 1 1 d .
H33A H 0.0962 0.2626 -0.0606 0.042 Uiso 1 1 calc GR
H33B H 0.1317 0.2962 -0.0521 0.042 Uiso 1 1 calc GR
H33C H 0.1067 0.3791 -0.0334 0.042 Uiso 1 1 calc GR
C34 C 0.08514(9) 0.2512(4) 0.03776(18) 0.0287(9) Uani 1 1 d .
H34A H 0.0692 0.2116 0.0150 0.043 Uiso 1 1 calc GR
H34B H 0.0794 0.3303 0.0402 0.043 Uiso 1 1 calc GR
H34C H 0.0873 0.2172 0.0722 0.043 Uiso 1 1 calc GR
C35 C 0.14075(9) 0.3028(3) 0.05193(16) 0.0231(8) Uani 1 1 d .
H35A H 0.1353 0.3822 0.0544 0.035 Uiso 1 1 calc GR
H35B H 0.1604 0.2965 0.0384 0.035 Uiso 1 1 calc GR
H35C H 0.1424 0.2683 0.0863 0.035 Uiso 1 1 calc GR
C36 C 0.10291(9) -0.1586(3) -0.05395(15) 0.0199(8) Uani 1 1 d .
C37 C 0.10652(9) -0.2738(3) -0.02670(15) 0.0242(8) Uani 1 1 d .
H37A H 0.0972 -0.2710 0.0054 0.036 Uiso 1 1 calc GR
H37B H 0.1283 -0.2918 -0.0187 0.036 Uiso 1 1 calc GR
H37C H 0.0963 -0.3315 -0.0495 0.036 Uiso 1 1 calc GR
C38 C 0.11531(9) -0.1656(3) -0.10618(15) 0.0215(8) Uani 1 1 d .
H38A H 0.1028 -0.2185 -0.1288 0.032 Uiso 1 1 calc GR
H38B H 0.1366 -0.1917 -0.1008 0.032 Uiso 1 1 calc GR
H38C H 0.1144 -0.0913 -0.1224 0.032 Uiso 1 1 calc GR
C39 C 0.06844(9) -0.1328(4) -0.06381(17) 0.0284(9) Uani 1 1 d .
H39A H 0.0602 -0.1274 -0.0307 0.043 Uiso 1 1 calc GR
H39B H 0.0579 -0.1930 -0.0846 0.043 Uiso 1 1 calc GR
H39C H 0.0652 -0.0615 -0.0824 0.043 Uiso 1 1 calc GR
Fe2 Fe 0.08024(2) 0.65586(5) 0.22280(2) 0.01637(13) Uani 1 1 d .
Cl2 Cl 0.11318(2) 0.79396(8) 0.19732(4) 0.02180(19) Uani 1 1 d .
C40 C 0.10416(9) 0.6044(4) 0.10926(16) 0.0260(9) Uani 1 1 d .
H40A H 0.1006 0.5470 0.0817 0.031 Uiso 1 1 calc R
H40B H 0.1092 0.6760 0.0930 0.031 Uiso 1 1 calc R
C41 C 0.13142(8) 0.5683(3) 0.14886(14) 0.0192(7) Uani 1 1 d .
H41A H 0.1479 0.6248 0.1491 0.023 Uiso 1 1 calc R
H41B H 0.1395 0.4960 0.1376 0.023 Uiso 1 1 calc R
P3 P 0.06833(2) 0.62268(8) 0.14032(4) 0.01860(19) Uani 1 1 d .
C42 C 0.04710(9) 0.7370(3) 0.10438(15) 0.0232(8) Uani 1 1 d .
C43 C 0.01472(10) 0.7345(4) 0.09665(16) 0.0281(9) Uani 1 1 d .
H43 H 0.0043 0.6691 0.1057 0.034 Uiso 1 1 calc R
C44 C -0.00192(11) 0.8255(4) 0.07611(17) 0.0337(10) Uani 1 1 d .
H44 H -0.0237 0.8222 0.0710 0.040 Uiso 1 1 calc R
C45 C 0.01300(12) 0.9226(4) 0.06281(16) 0.0369(11) Uani 1 1 d .
H45 H 0.0015 0.9855 0.0489 0.044 Uiso 1 1 calc R
C46 C 0.04464(12) 0.9268(4) 0.06999(18) 0.0355(11) Uani 1 1 d .
H46 H 0.0549 0.9925 0.0607 0.043 Uiso 1 1 calc R
C47 C 0.06172(11) 0.8350(4) 0.09081(16) 0.0315(10) Uani 1 1 d .
H47 H 0.0835 0.8390 0.0958 0.038 Uiso 1 1 calc R
C48 C 0.04529(9) 0.4997(4) 0.11579(16) 0.0253(9) Uani 1 1 d .
C49 C 0.04013(9) 0.4118(4) 0.14891(17) 0.0270(9) Uani 1 1 d .
H49 H 0.0478 0.4174 0.1846 0.032 Uiso 1 1 calc R
C50 C 0.02396(11) 0.3156(4) 0.1309(2) 0.0387(11) Uani 1 1 d .
H50 H 0.0206 0.2565 0.1539 0.046 Uiso 1 1 calc R
C51 C 0.01284(10) 0.3083(4) 0.0781(2) 0.0391(12) Uani 1 1 d .
H51 H 0.0017 0.2438 0.0652 0.047 Uiso 1 1 calc R
C52 C 0.01809(10) 0.3946(4) 0.0447(2) 0.0389(12) Uani 1 1 d .
H52 H 0.0106 0.3889 0.0090 0.047 Uiso 1 1 calc R
C53 C 0.03430(10) 0.4897(4) 0.06345(17) 0.0292(9) Uani 1 1 d .
H53 H 0.0379 0.5484 0.0403 0.035 Uiso 1 1 calc R
P4 P 0.12176(2) 0.55174(8) 0.21641(3) 0.01600(18) Uani 1 1 d .
C54 C 0.15795(8) 0.5925(3) 0.25585(14) 0.0179(7) Uani 1 1 d .
C55 C 0.15759(9) 0.6612(3) 0.29859(14) 0.0201(8) Uani 1 1 d .
H55 H 0.1388 0.6920 0.3064 0.024 Uiso 1 1 calc R
C56 C 0.18499(9) 0.6852(4) 0.33022(16) 0.0249(8) Uani 1 1 d .
H56 H 0.1846 0.7307 0.3600 0.030 Uiso 1 1 calc R
C57 C 0.21237(9) 0.6436(3) 0.31858(16) 0.0235(8) Uani 1 1 d .
H57 H 0.2309 0.6599 0.3402 0.028 Uiso 1 1 calc R
C58 C 0.21270(9) 0.5766(3) 0.27445(15) 0.0228(8) Uani 1 1 d .
H58 H 0.2316 0.5488 0.2657 0.027 Uiso 1 1 calc R
C59 C 0.18563(9) 0.5506(3) 0.24353(15) 0.0212(8) Uani 1 1 d .
H59 H 0.1859 0.5043 0.2140 0.025 Uiso 1 1 calc R
C60 C 0.12497(8) 0.3967(3) 0.22317(15) 0.0191(7) Uani 1 1 d .
C61 C 0.14191(9) 0.3459(3) 0.26637(15) 0.0192(7) Uani 1 1 d .
H61 H 0.1520 0.3910 0.2934 0.023 Uiso 1 1 calc R
C62 C 0.14397(10) 0.2298(3) 0.26943(16) 0.0246(8) Uani 1 1 d .
H62 H 0.1553 0.1962 0.2989 0.029 Uiso 1 1 calc R
C63 C 0.12985(10) 0.1621(3) 0.23031(17) 0.0270(9) Uani 1 1 d .
H63 H 0.1316 0.0828 0.2325 0.032 Uiso 1 1 calc R
C64 C 0.11306(9) 0.2130(3) 0.18754(16) 0.0234(8) Uani 1 1 d .
H64 H 0.1030 0.1676 0.1606 0.028 Uiso 1 1 calc R
C65 C 0.11075(9) 0.3287(4) 0.18379(16) 0.0238(8) Uani 1 1 d .
H65 H 0.0994 0.3618 0.1542 0.029 Uiso 1 1 calc R
C66 C 0.05885(8) 0.7807(3) 0.26627(14) 0.0189(7) Uani 1 1 d .
C67 C 0.07467(8) 0.7002(3) 0.30015(15) 0.0200(8) Uani 1 1 d .
H67 H 0.0912 0.7161 0.3264 0.024 Uiso 1 1 calc R
C68 C 0.06189(8) 0.5921(4) 0.28857(15) 0.0207(8) Uani 1 1 d .
C69 C 0.03860(8) 0.6065(3) 0.24563(15) 0.0182(7) Uani 1 1 d .
H69 H 0.0263 0.5485 0.2289 0.022 Uiso 1 1 calc R
C70 C 0.03694(8) 0.7224(3) 0.23203(15) 0.0208(8) Uani 1 1 d .
H70 H 0.0234 0.7547 0.2046 0.025 Uiso 1 1 calc R
C71 C 0.06160(10) 0.9078(4) 0.27140(16) 0.0262(9) Uani 1 1 d .
C72 C 0.05483(10) 0.9692(4) 0.21938(18) 0.0297(9) Uani 1 1 d .
H72A H 0.0707 0.9506 0.1976 0.045 Uiso 1 1 calc GR
H72B H 0.0548 1.0504 0.2254 0.045 Uiso 1 1 calc GR
H72C H 0.0347 0.9458 0.2020 0.045 Uiso 1 1 calc GR
C73 C 0.03725(12) 0.9431(4) 0.30624(19) 0.0369(11) Uani 1 1 d .
H73A H 0.0169 0.9195 0.2901 0.055 Uiso 1 1 calc GR
H73B H 0.0376 1.0248 0.3104 0.055 Uiso 1 1 calc GR
H73C H 0.0419 0.9072 0.3402 0.055 Uiso 1 1 calc GR
C74 C 0.09328(11) 0.9418(4) 0.29857(18) 0.0342(10) Uani 1 1 d .
H74A H 0.0963 0.9096 0.3334 0.051 Uiso 1 1 calc GR
H74B H 0.0946 1.0238 0.3009 0.051 Uiso 1 1 calc GR
H74C H 0.1092 0.9138 0.2788 0.051 Uiso 1 1 calc GR
C75 C 0.06701(9) 0.4913(4) 0.32430(15) 0.0221(8) Uani 1 1 d .
C76 C 0.09988(9) 0.4876(4) 0.35124(16) 0.0249(8) Uani 1 1 d .
H76A H 0.1028 0.4200 0.3727 0.037 Uiso 1 1 calc GR
H76B H 0.1039 0.5542 0.3731 0.037 Uiso 1 1 calc GR
H76C H 0.1141 0.4864 0.3252 0.037 Uiso 1 1 calc GR
C77 C 0.05893(10) 0.3813(4) 0.29538(18) 0.0295(9) Uani 1 1 d .
H77A H 0.0376 0.3841 0.2790 0.044 Uiso 1 1 calc GR
H77B H 0.0615 0.3185 0.3198 0.044 Uiso 1 1 calc GR
H77C H 0.0725 0.3708 0.2688 0.044 Uiso 1 1 calc GR
C78 C 0.04515(10) 0.5067(4) 0.36537(18) 0.0302(9) Uani 1 1 d .
H78A H 0.0239 0.5017 0.3489 0.045 Uiso 1 1 calc GR
H78B H 0.0486 0.5804 0.3817 0.045 Uiso 1 1 calc GR
H78C H 0.0490 0.4479 0.3917 0.045 Uiso 1 1 calc GR

loop_
_atom_site_aniso_label
_atom_site_aniso_U_11
_atom_site_aniso_U_22
_atom_site_aniso_U_33
_atom_site_aniso_U_23
_atom_site_aniso_U_13
_atom_site_aniso_U_12
Fe1 0.0129(3) 0.0189(3) 0.0136(3) -0.0007(2) 0.0033(2) 0.0006(2)
Cl1 0.0235(4) 0.0211(4) 0.0159(4) 0.0000(3) 0.0062(3) -0.0005(3)
C1 0.0139(16) 0.0272(19) 0.0184(18) -0.0022(15) 0.0034(14) 0.0012(15)
C2 0.0155(17) 0.0268(19) 0.0188(18) 0.0010(15) 0.0022(14) 0.0013(15)
P1 0.0151(4) 0.0177(4) 0.0161(4) -0.0003(3) 0.0053(3) 0.0007(3)
C3 0.0138(16) 0.0206(18) 0.0216(19) -0.0004(15) 0.0040(14) 0.0027(14)
C4 0.0187(17) 0.025(2) 0.027(2) -0.0025(16) 0.0075(16) -0.0015(16)
C5 0.0195(18) 0.0204(19) 0.044(3) -0.0071(18) 0.0126(18) -0.0032(16)
C6 0.0200(19) 0.023(2) 0.046(3) 0.0048(19) 0.0113(19) 0.0012(17)
C7 0.0222(19) 0.029(2) 0.031(2) 0.0111(18) 0.0081(17) 0.0026(17)
C8 0.0193(18) 0.0230(19) 0.024(2) 0.0005(15) 0.0069(15) 0.0001(15)
C9 0.0226(18) 0.0188(18) 0.0178(18) -0.0063(14) 0.0055(15) -0.0082(15)
C10 0.0231(18) 0.0193(18) 0.0217(19) -0.0042(15) 0.0071(15) -0.0025(16)
C11 0.0239(19) 0.0211(19) 0.023(2) -0.0004(15) 0.0026(16) -0.0041(16)
C12 0.035(2) 0.0218(19) 0.023(2) -0.0002(16) 0.0113(18) -0.0062(18)
C13 0.0238(19) 0.0219(19) 0.027(2) -0.0056(16) 0.0098(17) -0.0031(16)
C14 0.0205(18) 0.0174(18) 0.031(2) -0.0010(16) 0.0061(16) -0.0047(15)
P2 0.0139(4) 0.0184(4) 0.0139(4) -0.0002(3) 0.0027(3) -0.0011(3)
C15 0.0161(16) 0.0209(18) 0.0176(18) -0.0003(14) -0.0008(14) 0.0000(15)
C16 0.0162(16) 0.0232(19) 0.0190(18) -0.0010(15) 0.0045(14) 0.0007(15)
C17 0.0233(18) 0.030(2) 0.0196(19) -0.0045(16) 0.0073(16) -0.0022(17)
C18 0.0259(19) 0.0211(19) 0.031(2) -0.0084(16) 0.0076(17) -0.0016(17)
C19 0.031(2) 0.0219(19) 0.029(2) -0.0026(16) 0.0106(18) -0.0041(17)
C20 0.0241(18) 0.026(2) 0.0213(19) -0.0012(15) 0.0086(16) -0.0033(17)
C21 0.0208(17) 0.0145(17) 0.0146(17) -0.0050(13) 0.0050(14) 0.0012(14)
C22 0.0181(17) 0.0219(18) 0.0204(19) 0.0004(15) 0.0029(15) 0.0034(15)
C23 0.029(2) 0.0174(18) 0.0195(18) -0.0001(14) 0.0106(16) -0.0040(16)
C24 0.031(2) 0.026(2) 0.0171(18) 0.0007(15) 0.0037(16) 0.0022(17)
C25 0.027(2) 0.025(2) 0.024(2) -0.0011(16) -0.0001(17) 0.0039(17)
C26 0.0205(18) 0.0196(18) 0.0210(18) 0.0004(14) 0.0036(15) -0.0019(15)
C27 0.0131(16) 0.029(2) 0.0186(18) -0.0012(15) 0.0040(14) 0.0007(15)
C28 0.0140(16) 0.0233(19) 0.0211(18) -0.0034(15) 0.0059(14) 0.0005(15)
C29 0.0149(16) 0.031(2) 0.0137(17) 0.0010(15) 0.0033(14) -0.0011(16)
C30 0.0135(16) 0.029(2) 0.0178(18) -0.0016(15) 0.0015(14) -0.0021(15)
C31 0.0114(16) 0.0252(19) 0.0184(18) -0.0005(15) 0.0022(14) 0.0035(14)
C32 0.0239(19) 0.0215(19) 0.0207(19) -0.0040(15) 0.0003(16) 0.0048(16)
C33 0.040(2) 0.022(2) 0.021(2) 0.0004(16) -0.0014(18) 0.0078(18)
C34 0.0215(19) 0.030(2) 0.033(2) -0.0088(18) -0.0015(17) 0.0089(17)
C35 0.0252(19) 0.0244(19) 0.0198(19) -0.0041(15) 0.0032(16) 0.0000(17)
C36 0.0193(17) 0.0247(19) 0.0153(18) -0.0022(14) 0.0014(15) -0.0053(15)
C37 0.026(2) 0.029(2) 0.0183(19) 0.0006(16) 0.0052(16) -0.0057(17)
C38 0.0211(18) 0.027(2) 0.0171(18) -0.0005(15) 0.0051(15) -0.0029(16)
C39 0.0217(19) 0.036(2) 0.027(2) -0.0073(18) 0.0039(17) 0.0008(18)
Fe2 0.0121(3) 0.0225(3) 0.0148(3) 0.0004(2) 0.0028(2) 0.0008(2)
Cl2 0.0176(4) 0.0239(4) 0.0249(4) 0.0033(3) 0.0063(3) 0.0007(3)
C40 0.0191(18) 0.039(2) 0.021(2) -0.0037(17) 0.0053(16) 0.0028(18)
C41 0.0159(17) 0.0252(19) 0.0179(18) 0.0025(15) 0.0074(14) 0.0039(15)
P3 0.0135(4) 0.0270(5) 0.0152(4) -0.0004(4) 0.0015(3) 0.0022(4)
C42 0.0262(19) 0.027(2) 0.0166(18) -0.0018(15) 0.0051(15) 0.0072(17)
C43 0.026(2) 0.035(2) 0.023(2) -0.0021(17) 0.0030(17) 0.0098(18)
C44 0.029(2) 0.051(3) 0.020(2) -0.0022(19) 0.0003(17) 0.018(2)
C45 0.048(3) 0.047(3) 0.0144(19) 0.0030(19) 0.0007(19) 0.019(2)
C46 0.049(3) 0.032(2) 0.026(2) 0.0085(18) 0.011(2) 0.009(2)
C47 0.036(2) 0.044(3) 0.0153(19) 0.0027(18) 0.0068(18) 0.002(2)
C48 0.0178(18) 0.033(2) 0.024(2) -0.0063(17) -0.0019(15) 0.0028(17)
C49 0.0187(18) 0.033(2) 0.029(2) -0.0070(17) 0.0010(16) 0.0042(17)
C50 0.029(2) 0.034(2) 0.055(3) -0.012(2) 0.013(2) 0.004(2)
C51 0.0157(19) 0.037(3) 0.063(3) -0.023(2) 0.001(2) 0.0024(19)
C52 0.022(2) 0.049(3) 0.042(3) -0.021(2) -0.0106(19) 0.009(2)
C53 0.025(2) 0.035(2) 0.026(2) -0.0074(17) -0.0045(17) 0.0163(18)
P4 0.0139(4) 0.0210(4) 0.0134(4) 0.0013(3) 0.0026(3) 0.0005(4)
C54 0.0172(17) 0.0197(18) 0.0160(17) 0.0048(14) -0.0013(14) 0.0016(14)
C55 0.0217(18) 0.0239(19) 0.0146(17) 0.0021(14) 0.0020(15) 0.0035(15)
C56 0.0256(19) 0.029(2) 0.0198(19) 0.0021(16) 0.0022(16) -0.0009(17)
C57 0.0157(17) 0.030(2) 0.024(2) 0.0056(16) -0.0021(15) -0.0066(16)
C58 0.0199(18) 0.029(2) 0.0205(19) 0.0051(16) 0.0047(15) 0.0062(16)
C59 0.0197(18) 0.0237(19) 0.0204(18) 0.0035(15) 0.0036(15) 0.0031(16)
C60 0.0157(16) 0.0210(18) 0.0221(19) 0.0030(15) 0.0077(15) 0.0041(15)
C61 0.0193(17) 0.0221(19) 0.0177(18) 0.0014(14) 0.0086(15) -0.0027(15)
C62 0.027(2) 0.026(2) 0.0212(19) 0.0085(16) 0.0060(16) 0.0032(17)
C63 0.036(2) 0.0181(19) 0.028(2) 0.0005(16) 0.0101(18) 0.0016(17)
C64 0.027(2) 0.025(2) 0.0196(19) -0.0021(15) 0.0072(16) -0.0010(17)
C65 0.0194(18) 0.031(2) 0.0211(19) 0.0029(16) 0.0012(15) 0.0032(16)
C66 0.0140(16) 0.029(2) 0.0150(17) -0.0027(15) 0.0069(14) 0.0011(15)
C67 0.0134(16) 0.030(2) 0.0171(18) 0.0023(15) 0.0051(14) 0.0040(15)
C68 0.0131(16) 0.035(2) 0.0155(17) 0.0002(15) 0.0054(14) 0.0007(16)
C69 0.0077(14) 0.0273(19) 0.0206(18) -0.0024(15) 0.0059(14) -0.0019(14)
C70 0.0118(15) 0.034(2) 0.0183(18) -0.0010(16) 0.0071(14) 0.0027(15)
C71 0.032(2) 0.025(2) 0.023(2) 0.0006(16) 0.0076(17) -0.0008(18)
C72 0.027(2) 0.032(2) 0.032(2) 0.0030(18) 0.0084(18) 0.0026(18)
C73 0.054(3) 0.031(2) 0.030(2) -0.0004(19) 0.022(2) 0.006(2)
C74 0.045(3) 0.033(2) 0.024(2) -0.0026(18) 0.004(2) -0.010(2)
C75 0.0182(17) 0.030(2) 0.0192(19) 0.0024(16) 0.0056(15) -0.0049(16)
C76 0.0220(19) 0.029(2) 0.025(2) -0.0004(16) 0.0075(16) 0.0022(17)
C77 0.027(2) 0.031(2) 0.031(2) 0.0111(18) 0.0067(18) -0.0028(18)
C78 0.026(2) 0.038(2) 0.029(2) 0.0017(18) 0.0125(18) -0.0013(19)

loop_
_atom_type_symbol
_atom_type_description
_atom_type_scat_dispersion_real
_atom_type_scat_dispersion_imag
_atom_type_scat_source
C C 0.0181 0.0091 'International Tables Vol C Tables 4.2.6.8 and 6.1.1.4'
H H 0.0000 0.0000 'International Tables Vol C Tables 4.2.6.8 and 6.1.1.4'
P P 0.2955 0.4335 'International Tables Vol C Tables 4.2.6.8 and 6.1.1.4'
Cl Cl 0.3639 0.7018 'International Tables Vol C Tables 4.2.6.8 and 6.1.1.4'
Fe Fe -1.1336 3.1974 'International Tables Vol C Tables 4.2.6.8 and 6.1.1.4'

loop_
_exptl_crystal_face_index_h
_exptl_crystal_face_index_k
_exptl_crystal_face_index_l
_exptl_crystal_face_perp_dist
_exptl_oxdiff_crystal_face_indexfrac_h
_exptl_oxdiff_crystal_face_indexfrac_k
_exptl_oxdiff_crystal_face_indexfrac_l
_exptl_oxdiff_crystal_face_x
_exptl_oxdiff_crystal_face_y
_exptl_oxdiff_crystal_face_z
-7 7 -14 0.0666 -7.0000 7.0000 -14.0000 0.6486 -0.1022 -0.8054
-7 -1 -14 0.0810 -7.0000 -1.0000 -14.0000 -0.4753 0.0752 -0.8360
1 -7 1 0.0689 1.0000 -7.0000 1.0000 -0.9614 0.1354 0.0398
7 -7 12 0.0927 7.0000 -7.0000 12.0000 -0.7000 0.0777 0.7009
-28 -1 4 0.0157 -28.0000 -1.0000 4.0000 0.0626 0.9691 -0.1987
28 1 -4 0.0027 28.0000 1.0000 -4.0000 -0.0626 -0.9691 0.1987
7 4 9 0.0492 7.0000 4.0000 9.0000 0.7683 -0.2030 0.5864

loop_
_geom_angle_atom_site_label_1
_geom_angle_atom_site_label_2
_geom_angle_atom_site_label_3
_geom_angle
P1 Fe1 Cl1 89.20(4)
P2 Fe1 Cl1 84.18(4)
P2 Fe1 P1 84.33(4)
C27 Fe1 Cl1 91.28(11)
C27 Fe1 P1 159.60(11)
C27 Fe1 P2 116.01(11)
C27 Fe1 C30 65.39(15)
C28 Fe1 Cl1 122.59(11)
C28 Fe1 P1 147.84(11)
C28 Fe1 P2 93.54(11)
C28 Fe1 C27 39.45(15)
C28 Fe1 C29 40.05(16)
C28 Fe1 C30 65.61(15)
C28 Fe1 C31 65.81(15)
C29 Fe1 Cl1 157.85(12)
C29 Fe1 P1 110.26(12)
C29 Fe1 P2 107.49(11)
C29 Fe1 C27 66.77(15)
C29 Fe1 C30 39.17(14)
C29 Fe1 C31 65.70(15)
C30 Fe1 Cl1 129.81(11)
C30 Fe1 P1 99.08(11)
C30 Fe1 P2 145.64(11)
C31 Fe1 Cl1 95.78(11)
C31 Fe1 P1 120.15(11)
C31 Fe1 P2 155.51(11)
C31 Fe1 C27 39.54(15)
C31 Fe1 C30 38.11(15)
H1A C1 H1B 108.2
C2 C1 H1A 109.7
C2 C1 H1B 109.7
C2 C1 P1 109.7(3)
P1 C1 H1A 109.7
P1 C1 H1B 109.7
C1 C2 H2A 110.5
C1 C2 H2B 110.5
C1 C2 P2 106.3(3)
H2A C2 H2B 108.7
P2 C2 H2A 110.5
P2 C2 H2B 110.5
C1 P1 Fe1 109.43(12)
C3 P1 Fe1 121.50(12)
C3 P1 C1 98.42(17)
C9 P1 Fe1 118.47(13)
C9 P1 C1 102.17(17)
C9 P1 C3 103.50(17)
C4 C3 P1 124.4(3)
C8 C3 P1 117.0(3)
C8 C3 C4 118.6(4)
C3 C4 H4 119.5
C5 C4 C3 121.0(4)
C5 C4 H4 119.5
C4 C5 H5 119.8
C4 C5 C6 120.4(4)
C6 C5 H5 119.8
C5 C6 H6 120.2
C7 C6 C5 119.5(4)
C7 C6 H6 120.2
C6 C7 H7 120.1
C6 C7 C8 119.8(4)
C8 C7 H7 120.1
C3 C8 C7 120.6(4)
C3 C8 H8 119.7
C7 C8 H8 119.7
C10 C9 P1 119.6(3)
C14 C9 P1 122.0(3)
C14 C9 C10 118.3(4)
C9 C10 H10 119.9
C11 C10 C9 120.3(4)
C11 C10 H10 119.9
C10 C11 H11 119.6
C12 C11 C10 120.8(4)
C12 C11 H11 119.6
C11 C12 H12 120.4
C11 C12 C13 119.2(4)
C13 C12 H12 120.4
C12 C13 H13 119.6
C14 C13 C12 120.8(4)
C14 C13 H13 119.6
C9 C14 H14 119.7
C13 C14 C9 120.7(4)
C13 C14 H14 119.7
C2 P2 Fe1 106.44(13)
C15 P2 Fe1 122.04(13)
C15 P2 C2 103.31(18)
C15 P2 C21 98.05(17)
C21 P2 Fe1 121.09(12)
C21 P2 C2 103.35(17)
C16 C15 P2 120.2(3)
C16 C15 C20 118.3(4)
C20 C15 P2 121.5(3)
C15 C16 H16 119.3
C17 C16 C15 121.4(4)
C17 C16 H16 119.3
C16 C17 H17 120.0
C16 C17 C18 120.0(4)
C18 C17 H17 120.0
C17 C18 H18 120.3
C17 C18 C19 119.4(4)
C19 C18 H18 120.3
C18 C19 H19 119.6
C20 C19 C18 120.8(4)
C20 C19 H19 119.6
C15 C20 H20 120.0
C19 C20 C15 120.1(4)
C19 C20 H20 120.0
C22 C21 P2 121.8(3)
C22 C21 C26 118.3(3)
C26 C21 P2 119.7(3)
C21 C22 H22 119.4
C23 C22 C21 121.1(4)
C23 C22 H22 119.4
C22 C23 H23 119.9
C22 C23 C24 120.1(4)
C24 C23 H23 119.9
C23 C24 H24 119.9
C23 C24 C25 120.2(4)
C25 C24 H24 119.9
C24 C25 H25 120.1
C24 C25 C26 119.7(4)
C26 C25 H25 120.1
C21 C26 H26 119.7
C25 C26 C21 120.5(4)
C25 C26 H26 119.7
C28 C27 Fe1 68.3(2)
C28 C27 C31 106.0(3)
C28 C27 C32 127.0(3)
C31 C27 Fe1 70.1(2)
C31 C27 C32 125.9(4)
C32 C27 Fe1 135.4(3)
Fe1 C28 H28 123.4
C27 C28 Fe1 72.2(2)
C27 C28 H28 125.4
C27 C28 C29 109.3(3)
C29 C28 Fe1 70.6(2)
C29 C28 H28 125.4
Fe1 C29 H29 122.1
C28 C29 Fe1 69.4(2)
C28 C29 H29 126.2
C28 C29 C30 107.6(4)
C30 C29 Fe1 74.1(2)
C30 C29 H29 126.2
C29 C30 Fe1 66.8(2)
C29 C30 C36 127.3(4)
C31 C30 Fe1 68.4(2)
C31 C30 C29 106.8(4)
C31 C30 C36 124.1(3)
C36 C30 Fe1 141.6(3)
Fe1 C31 H31 122.7
C27 C31 Fe1 70.4(2)
C27 C31 H31 125.0
C30 C31 Fe1 73.5(2)
C30 C31 C27 110.0(3)
C30 C31 H31 125.0
C27 C32 C33 112.1(3)
C27 C32 C34 106.3(3)
C27 C32 C35 111.6(3)
C33 C32 C34 108.3(3)
C35 C32 C33 109.4(3)
C35 C32 C34 109.0(3)
C32 C33 H33A 109.5
C32 C33 H33B 109.5
C32 C33 H33C 109.5
H33A C33 H33B 109.5
H33A C33 H33C 109.5
H33B C33 H33C 109.5
C32 C34 H34A 109.5
C32 C34 H34B 109.5
C32 C34 H34C 109.5
H34A C34 H34B 109.5
H34A C34 H34C 109.5
H34B C34 H34C 109.5
C32 C35 H35A 109.5
C32 C35 H35B 109.5
C32 C35 H35C 109.5
H35A C35 H35B 109.5
H35A C35 H35C 109.5
H35B C35 H35C 109.5
C30 C36 C37 112.1(3)
C30 C36 C38 112.2(3)
C30 C36 C39 107.1(3)
C38 C36 C37 109.4(3)
C38 C36 C39 108.6(3)
C39 C36 C37 107.2(3)
C36 C37 H37A 109.5
C36 C37 H37B 109.5
C36 C37 H37C 109.5
H37A C37 H37B 109.5
H37A C37 H37C 109.5
H37B C37 H37C 109.5
C36 C38 H38A 109.5
C36 C38 H38B 109.5
C36 C38 H38C 109.5
H38A C38 H38B 109.5
H38A C38 H38C 109.5
H38B C38 H38C 109.5
C36 C39 H39A 109.5
C36 C39 H39B 109.5
C36 C39 H39C 109.5
H39A C39 H39B 109.5
H39A C39 H39C 109.5
H39B C39 H39C 109.5
P3 Fe2 Cl2 85.80(4)
P3 Fe2 P4 85.46(4)
P4 Fe2 Cl2 80.08(4)
C66 Fe2 Cl2 89.54(11)
C66 Fe2 P3 125.21(11)
C66 Fe2 P4 147.00(11)
C67 Fe2 Cl2 104.18(11)
C67 Fe2 P3 159.35(11)
C67 Fe2 P4 113.80(11)
C67 Fe2 C66 38.79(15)
C68 Fe2 Cl2 142.33(12)
C68 Fe2 P3 131.42(11)
C68 Fe2 P4 105.11(11)
C68 Fe2 C66 65.58(15)
C68 Fe2 C67 39.03(16)
C69 Fe2 Cl2 151.35(11)
C69 Fe2 P3 97.01(11)
C69 Fe2 P4 128.52(11)
C69 Fe2 C66 65.51(14)
C69 Fe2 C67 65.58(14)
C69 Fe2 C68 39.62(14)
C69 Fe2 C70 39.78(16)
C70 Fe2 Cl2 111.67(12)
C70 Fe2 P3 94.29(11)
C70 Fe2 P4 168.22(12)
C70 Fe2 C66 38.60(15)
C70 Fe2 C67 65.31(14)
C70 Fe2 C68 66.40(15)
H40A C40 H40B 108.0
C41 C40 H40A 109.3
C41 C40 H40B 109.3
C41 C40 P3 111.6(3)
P3 C40 H40A 109.3
P3 C40 H40B 109.3
C40 C41 H41A 108.7
C40 C41 H41B 108.7
C40 C41 P4 114.1(3)
H41A C41 H41B 107.6
P4 C41 H41A 108.7
P4 C41 H41B 108.7
C40 P3 Fe2 109.76(14)
C42 P3 Fe2 114.19(13)
C42 P3 C40 105.42(19)
C42 P3 C48 101.03(19)
C48 P3 Fe2 122.39(15)
C48 P3 C40 102.25(19)
C43 C42 P3 119.6(3)
C47 C42 P3 121.8(3)
C47 C42 C43 118.0(4)
C42 C43 H43 119.5
C44 C43 C42 120.9(4)
C44 C43 H43 119.5
C43 C44 H44 119.8
C43 C44 C45 120.4(4)
C45 C44 H44 119.8
C44 C45 H45 120.2
C46 C45 C44 119.6(4)
C46 C45 H45 120.2
C45 C46 H46 119.8
C45 C46 C47 120.4(5)
C47 C46 H46 119.8
C42 C47 H47 119.7
C46 C47 C42 120.7(4)
C46 C47 H47 119.7
C49 C48 P3 120.5(3)
C53 C48 P3 120.8(4)
C53 C48 C49 118.7(4)
C48 C49 H49 119.2
C48 C49 C50 121.6(4)
C50 C49 H49 119.2
C49 C50 H50 120.7
C49 C50 C51 118.6(5)
C51 C50 H50 120.7
C50 C51 H51 119.8
C52 C51 C50 120.3(4)
C52 C51 H51 119.8
C51 C52 H52 119.9
C51 C52 C53 120.1(5)
C53 C52 H52 119.9
C48 C53 C52 120.7(5)
C48 C53 H53 119.7
C52 C53 H53 119.7
C41 P4 Fe2 107.36(12)
C54 P4 Fe2 117.86(13)
C54 P4 C41 102.25(17)
C54 P4 C60 99.17(17)
C60 P4 Fe2 126.75(12)
C60 P4 C41 99.77(17)
C55 C54 P4 120.4(3)
C55 C54 C59 119.9(4)
C59 C54 P4 119.6(3)
C54 C55 H55 120.1
C54 C55 C56 119.8(4)
C56 C55 H55 120.1
C55 C56 H56 119.7
C57 C56 C55 120.6(4)
C57 C56 H56 119.7
C56 C57 H57 120.3
C56 C57 C58 119.3(4)
C58 C57 H57 120.3
C57 C58 H58 119.8
C59 C58 C57 120.4(4)
C59 C58 H58 119.8
C54 C59 H59 120.1
C58 C59 C54 119.9(4)
C58 C59 H59 120.1
C61 C60 P4 122.0(3)
C65 C60 P4 119.2(3)
C65 C60 C61 118.8(4)
C60 C61 H61 120.0
C62 C61 C60 120.0(4)
C62 C61 H61 120.0
C61 C62 H62 119.4
C63 C62 C61 121.3(4)
C63 C62 H62 119.4
C62 C63 H63 120.7
C62 C63 C64 118.5(4)
C64 C63 H63 120.7
C63 C64 H64 119.5
C65 C64 C63 121.0(4)
C65 C64 H64 119.5
C60 C65 H65 119.8
C64 C65 C60 120.4(4)
C64 C65 H65 119.8
C67 C66 Fe2 69.5(2)
C67 C66 C71 126.1(4)
C70 C66 Fe2 68.7(2)
C70 C66 C67 107.5(3)
C70 C66 C71 125.8(4)
C71 C66 Fe2 134.1(3)
Fe2 C67 H67 124.1
C66 C67 Fe2 71.7(2)
C66 C67 H67 125.4
C68 C67 Fe2 70.4(2)
C68 C67 C66 109.3(3)
C68 C67 H67 125.4
C67 C68 Fe2 70.5(2)
C67 C68 C69 106.4(3)
C67 C68 C75 124.2(3)
C69 C68 Fe2 68.5(2)
C69 C68 C75 127.7(4)
C75 C68 Fe2 137.3(3)
Fe2 C69 H69 123.1
C68 C69 Fe2 71.9(2)
C68 C69 H69 125.7
C70 C69 Fe2 71.0(2)
C70 C69 C68 108.7(3)
C70 C69 H69 125.7
Fe2 C70 H70 123.7
C66 C70 Fe2 72.7(2)
C66 C70 C69 108.1(3)
C66 C70 H70 125.9
C69 C70 Fe2 69.2(2)
C69 C70 H70 125.9
C66 C71 C72 113.1(4)
C66 C71 C73 105.6(3)
C66 C71 C74 111.1(4)
C72 C71 C73 108.6(4)
C74 C71 C72 110.1(4)
C74 C71 C73 108.2(4)
C71 C72 H72A 109.5
C71 C72 H72B 109.5
C71 C72 H72C 109.5
H72A C72 H72B 109.5
H72A C72 H72C 109.5
H72B C72 H72C 109.5
C71 C73 H73A 109.5
C71 C73 H73B 109.5
C71 C73 H73C 109.5
H73A C73 H73B 109.5
H73A C73 H73C 109.5
H73B C73 H73C 109.5
C71 C74 H74A 109.5
C71 C74 H74B 109.5
C71 C74 H74C 109.5
H74A C74 H74B 109.5
H74A C74 H74C 109.5
H74B C74 H74C 109.5
C68 C75 C76 111.2(3)
C68 C75 C77 111.6(3)
C68 C75 C78 106.0(3)
C76 C75 C77 110.4(3)
C76 C75 C78 108.8(3)
C77 C75 C78 108.6(3)
C75 C76 H76A 109.5
C75 C76 H76B 109.5
C75 C76 H76C 109.5
H76A C76 H76B 109.5
H76A C76 H76C 109.5
H76B C76 H76C 109.5
C75 C77 H77A 109.5
C75 C77 H77B 109.5
C75 C77 H77C 109.5
H77A C77 H77B 109.5
H77A C77 H77C 109.5
H77B C77 H77C 109.5
C75 C78 H78A 109.5
C75 C78 H78B 109.5
C75 C78 H78C 109.5
H78A C78 H78B 109.5
H78A C78 H78C 109.5
H78B C78 H78C 109.5

loop_
_geom_bond_atom_site_label_1
_geom_bond_atom_site_label_2
_geom_bond_distance
Fe1 Cl1 2.3420(10)
Fe1 P1 2.2360(10)
Fe1 P2 2.2106(11)
Fe1 C27 2.124(4)
Fe1 C28 2.073(4)
Fe1 C29 2.089(4)
Fe1 C30 2.186(4)
Fe1 C31 2.120(4)
C1 H1A 0.9900
C1 H1B 0.9900
C1 C2 1.516(6)
C1 P1 1.873(4)
C2 H2A 0.9900
C2 H2B 0.9900
C2 P2 1.846(4)
P1 C3 1.857(4)
P1 C9 1.835(4)
C3 C4 1.394(6)
C3 C8 1.388(6)
C4 H4 0.9500
C4 C5 1.378(6)
C5 H5 0.9500
C5 C6 1.396(7)
C6 H6 0.9500
C6 C7 1.382(7)
C7 H7 0.9500
C7 C8 1.408(6)
C8 H8 0.9500
C9 C10 1.410(6)
C9 C14 1.398(6)
C10 H10 0.9500
C10 C11 1.390(6)
C11 H11 0.9500
C11 C12 1.383(6)
C12 H12 0.9500
C12 C13 1.390(6)
C13 H13 0.9500
C13 C14 1.384(6)
C14 H14 0.9500
P2 C15 1.835(4)
P2 C21 1.843(4)
C15 C16 1.402(6)
C15 C20 1.407(6)
C16 H16 0.9500
C16 C17 1.381(6)
C17 H17 0.9500
C17 C18 1.390(6)
C18 H18 0.9500
C18 C19 1.398(6)
C19 H19 0.9500
C19 C20 1.385(6)
C20 H20 0.9500
C21 C22 1.397(5)
C21 C26 1.405(5)
C22 H22 0.9500
C22 C23 1.380(6)
C23 H23 0.9500
C23 C24 1.382(6)
C24 H24 0.9500
C24 C25 1.392(6)
C25 H25 0.9500
C25 C26 1.393(6)
C26 H26 0.9500
C27 C28 1.417(6)
C27 C31 1.435(5)
C27 C32 1.524(6)
C28 H28 0.9500
C28 C29 1.425(6)
C29 H29 0.9500
C29 C30 1.436(5)
C30 C31 1.407(6)
C30 C36 1.519(5)
C31 H31 0.9500
C32 C33 1.532(6)
C32 C34 1.544(6)
C32 C35 1.531(6)
C33 H33A 0.9800
C33 H33B 0.9800
C33 H33C 0.9800
C34 H34A 0.9800
C34 H34B 0.9800
C34 H34C 0.9800
C35 H35A 0.9800
C35 H35B 0.9800
C35 H35C 0.9800
C36 C37 1.544(6)
C36 C38 1.534(5)
C36 C39 1.536(5)
C37 H37A 0.9800
C37 H37B 0.9800
C37 H37C 0.9800
C38 H38A 0.9800
C38 H38B 0.9800
C38 H38C 0.9800
C39 H39A 0.9800
C39 H39B 0.9800
C39 H39C 0.9800
Fe2 Cl2 2.3450(10)
Fe2 P3 2.1834(11)
Fe2 P4 2.2319(10)
Fe2 C66 2.159(4)
Fe2 C67 2.130(4)
Fe2 C68 2.128(4)
Fe2 C69 2.083(3)
Fe2 C70 2.106(4)
C40 H40A 0.9900
C40 H40B 0.9900
C40 C41 1.540(5)
C40 P3 1.875(4)
C41 H41A 0.9900
C41 H41B 0.9900
C41 P4 1.875(4)
P3 C42 1.839(4)
P3 C48 1.849(4)
C42 C43 1.413(6)
C42 C47 1.400(7)
C43 H43 0.9500
C43 C44 1.379(6)
C44 H44 0.9500
C44 C45 1.396(8)
C45 H45 0.9500
C45 C46 1.381(8)
C46 H46 0.9500
C46 C47 1.397(7)
C47 H47 0.9500
C48 C49 1.395(7)
C48 C53 1.393(6)
C49 H49 0.9500
C49 C50 1.398(7)
C50 H50 0.9500
C50 C51 1.403(8)
C51 H51 0.9500
C51 C52 1.386(8)
C52 H52 0.9500
C52 C53 1.395(7)
C53 H53 0.9500
P4 C54 1.846(4)
P4 C60 1.860(4)
C54 C55 1.385(5)
C54 C59 1.391(5)
C55 H55 0.9500
C55 C56 1.400(6)
C56 H56 0.9500
C56 C57 1.372(6)
C57 H57 0.9500
C57 C58 1.402(6)
C58 H58 0.9500
C58 C59 1.385(6)
C59 H59 0.9500
C60 C61 1.405(5)
C60 C65 1.392(6)
C61 H61 0.9500
C61 C62 1.389(6)
C62 H62 0.9500
C62 C63 1.384(6)
C63 H63 0.9500
C63 C64 1.395(6)
C64 H64 0.9500
C64 C65 1.385(6)
C65 H65 0.9500
C66 C67 1.424(5)
C66 C70 1.410(5)
C66 C71 1.524(6)
C67 H67 0.9500
C67 C68 1.422(6)
C68 C69 1.428(5)
C68 C75 1.520(6)
C69 H69 0.9500
C69 C70 1.425(6)
C70 H70 0.9500
C71 C72 1.537(6)
C71 C73 1.549(6)
C71 C74 1.534(6)
C72 H72A 0.9800
C72 H72B 0.9800
C72 H72C 0.9800
C73 H73A 0.9800
C73 H73B 0.9800
C73 H73C 0.9800
C74 H74A 0.9800
C74 H74B 0.9800
C74 H74C 0.9800
C75 C76 1.525(6)
C75 C77 1.532(6)
C75 C78 1.540(6)
C76 H76A 0.9800
C76 H76B 0.9800
C76 H76C 0.9800
C77 H77A 0.9800
C77 H77B 0.9800
C77 H77C 0.9800
C78 H78A 0.9800
C78 H78B 0.9800
C78 H78C 0.9800

loop_
_geom_torsion_atom_site_label_1
_geom_torsion_atom_site_label_2
_geom_torsion_atom_site_label_3
_geom_torsion_atom_site_label_4
_geom_torsion
Fe1 P1 C3 C4 127.4(3)
Fe1 P1 C3 C8 -52.7(3)
Fe1 P1 C9 C10 -14.6(3)
Fe1 P1 C9 C14 162.6(3)
Fe1 P2 C15 C16 90.9(3)
Fe1 P2 C15 C20 -90.1(3)
Fe1 P2 C21 C22 -36.6(3)
Fe1 P2 C21 C26 149.0(3)
Fe1 C27 C28 C29 -61.2(3)
Fe1 C27 C31 C30 63.2(3)
Fe1 C27 C32 C33 75.6(5)
Fe1 C27 C32 C34 -166.3(3)
Fe1 C27 C32 C35 -47.5(5)
Fe1 C28 C29 C30 -64.7(3)
Fe1 C29 C30 C31 -56.7(3)
Fe1 C29 C30 C36 138.2(4)
Fe1 C30 C31 C27 -61.3(3)
Fe1 C30 C36 C37 87.4(5)
Fe1 C30 C36 C38 -36.2(6)
Fe1 C30 C36 C39 -155.3(4)
C1 C2 P2 Fe1 -53.0(3)
C1 C2 P2 C15 177.4(3)
C1 C2 P2 C21 75.6(3)
C1 P1 C3 C4 -113.6(3)
C1 P1 C3 C8 66.3(3)
C1 P1 C9 C10 -134.8(3)
C1 P1 C9 C14 42.3(4)
C2 C1 P1 Fe1 -19.7(3)
C2 C1 P1 C3 -147.5(3)
C2 C1 P1 C9 106.6(3)
C2 P2 C15 C16 -149.6(3)
C2 P2 C15 C20 29.3(4)
C2 P2 C21 C22 -155.5(3)
C2 P2 C21 C26 30.2(3)
P1 C1 C2 P2 44.6(3)
P1 C3 C4 C5 179.7(3)
P1 C3 C8 C7 -179.5(3)
P1 C9 C10 C11 177.0(3)
P1 C9 C14 C13 -176.6(3)
C3 P1 C9 C10 123.3(3)
C3 P1 C9 C14 -59.6(3)
C3 C4 C5 C6 0.0(6)
C4 C3 C8 C7 0.5(6)
C4 C5 C6 C7 0.0(6)
C5 C6 C7 C8 0.3(6)
C6 C7 C8 C3 -0.5(6)
C8 C3 C4 C5 -0.2(6)
C9 P1 C3 C4 -8.8(4)
C9 P1 C3 C8 171.1(3)
C9 C10 C11 C12 0.2(6)
C10 C9 C14 C13 0.6(6)
C10 C11 C12 C13 -0.5(6)
C11 C12 C13 C14 0.9(6)
C12 C13 C14 C9 -0.9(6)
C14 C9 C10 C11 -0.2(5)
P2 C15 C16 C17 178.5(3)
P2 C15 C20 C19 -177.2(3)
P2 C21 C22 C23 -171.6(3)
P2 C21 C26 C25 172.0(3)
C15 P2 C21 C22 98.7(3)
C15 P2 C21 C26 -75.6(3)
C15 C16 C17 C18 -0.9(6)
C16 C15 C20 C19 1.8(6)
C16 C17 C18 C19 1.1(6)
C17 C18 C19 C20 0.2(7)
C18 C19 C20 C15 -1.7(7)
C20 C15 C16 C17 -0.5(6)
C21 P2 C15 C16 -43.8(3)
C21 P2 C15 C20 135.2(3)
C21 C22 C23 C24 -0.6(6)
C22 C21 C26 C25 -2.5(6)
C22 C23 C24 C25 -2.0(6)
C23 C24 C25 C26 2.3(6)
C24 C25 C26 C21 0.0(6)
C26 C21 C22 C23 2.8(5)
C27 C28 C29 Fe1 62.2(3)
C27 C28 C29 C30 -2.5(4)
C28 C27 C31 Fe1 -59.2(2)
C28 C27 C31 C30 4.0(4)
C28 C27 C32 C33 171.7(4)
C28 C27 C32 C34 -70.2(5)
C28 C27 C32 C35 48.6(5)
C28 C29 C30 Fe1 61.6(2)
C28 C29 C30 C31 4.9(4)
C28 C29 C30 C36 -160.2(4)
C29 C30 C31 Fe1 55.7(3)
C29 C30 C31 C27 -5.6(4)
C29 C30 C36 C37 -12.0(5)
C29 C30 C36 C38 -135.7(4)
C29 C30 C36 C39 105.3(4)
C31 C27 C28 Fe1 60.3(2)
C31 C27 C28 C29 -0.9(4)
C31 C27 C32 C33 -22.1(5)
C31 C27 C32 C34 96.0(4)
C31 C27 C32 C35 -145.2(4)
C31 C30 C36 C37 -174.7(3)
C31 C30 C36 C38 61.7(5)
C31 C30 C36 C39 -57.4(5)
C32 C27 C28 Fe1 -131.3(4)
C32 C27 C28 C29 167.5(4)
C32 C27 C31 Fe1 132.2(4)
C32 C27 C31 C30 -164.5(4)
C36 C30 C31 Fe1 -138.6(4)
C36 C30 C31 C27 160.1(3)
Fe2 P3 C42 C43 -93.8(3)
Fe2 P3 C42 C47 76.7(3)
Fe2 P3 C48 C49 -13.4(4)
Fe2 P3 C48 C53 170.5(3)
Fe2 P4 C54 C55 19.4(4)
Fe2 P4 C54 C59 -162.9(3)
Fe2 P4 C60 C61 -108.7(3)
Fe2 P4 C60 C65 72.8(3)
Fe2 C66 C67 C68 -60.7(3)
Fe2 C66 C70 C69 60.5(2)
Fe2 C66 C71 C72 57.0(5)
Fe2 C66 C71 C73 175.5(3)
Fe2 C66 C71 C74 -67.4(5)
Fe2 C67 C68 C69 -59.4(2)
Fe2 C67 C68 C75 134.6(4)
Fe2 C68 C69 C70 -61.8(2)
Fe2 C68 C75 C76 59.6(5)
Fe2 C68 C75 C77 -64.2(5)
Fe2 C68 C75 C78 177.7(3)
Fe2 C69 C70 C66 -62.7(2)
C40 C41 P4 Fe2 -23.1(3)
C40 C41 P4 C54 -147.8(3)
C40 C41 P4 C60 110.5(3)
C40 P3 C42 C43 145.7(3)
C40 P3 C42 C47 -43.8(4)
C40 P3 C48 C49 109.8(3)
C40 P3 C48 C53 -66.3(4)
C41 C40 P3 Fe2 23.6(3)
C41 C40 P3 C42 147.0(3)
C41 C40 P3 C48 -107.8(3)
C41 P4 C54 C55 136.8(3)
C41 P4 C54 C59 -45.5(3)
C41 P4 C60 C61 130.9(3)
C41 P4 C60 C65 -47.6(3)
P3 C40 C41 P4 0.3(4)
P3 C42 C43 C44 171.2(3)
P3 C42 C47 C46 -171.0(3)
P3 C48 C49 C50 -177.1(3)
P3 C48 C53 C52 177.1(3)
C42 P3 C48 C49 -141.6(3)
C42 P3 C48 C53 42.3(4)
C42 C43 C44 C45 -0.4(7)
C43 C42 C47 C46 -0.4(6)
C43 C44 C45 C46 0.5(7)
C44 C45 C46 C47 -0.5(7)
C45 C46 C47 C42 0.5(7)
C47 C42 C43 C44 0.3(6)
C48 P3 C42 C43 39.5(4)
C48 P3 C42 C47 -150.0(3)
C48 C49 C50 C51 0.2(6)
C49 C48 C53 C52 0.9(6)
C49 C50 C51 C52 0.5(7)
C50 C51 C52 C53 -0.4(7)
C51 C52 C53 C48 -0.3(6)
C53 C48 C49 C50 -0.9(6)
P4 C54 C55 C56 175.6(3)
P4 C54 C59 C58 -176.9(3)
P4 C60 C61 C62 -179.2(3)
P4 C60 C65 C64 179.3(3)
C54 P4 C60 C61 26.7(3)
C54 P4 C60 C65 -151.9(3)
C54 C55 C56 C57 1.7(6)
C55 C54 C59 C58 0.8(6)
C55 C56 C57 C58 0.1(6)
C56 C57 C58 C59 -1.4(6)
C57 C58 C59 C54 0.9(6)
C59 C54 C55 C56 -2.1(6)
C60 P4 C54 C55 -121.0(3)
C60 P4 C54 C59 56.7(3)
C60 C61 C62 C63 0.7(6)
C61 C60 C65 C64 0.7(6)
C61 C62 C63 C64 -0.7(6)
C62 C63 C64 C65 0.7(6)
C63 C64 C65 C60 -0.7(6)
C65 C60 C61 C62 -0.7(5)
C66 C67 C68 Fe2 61.5(3)
C66 C67 C68 C69 2.1(4)
C66 C67 C68 C75 -163.9(3)
C67 C66 C70 Fe2 -58.9(2)
C67 C66 C70 C69 1.6(4)
C67 C66 C71 C72 152.9(4)
C67 C66 C71 C73 -88.6(5)
C67 C66 C71 C74 28.5(5)
C67 C68 C69 Fe2 60.7(2)
C67 C68 C69 C70 -1.1(4)
C67 C68 C75 C76 -38.7(5)
C67 C68 C75 C77 -162.5(3)
C67 C68 C75 C78 79.4(4)
C68 C69 C70 Fe2 62.4(2)
C68 C69 C70 C66 -0.4(4)
C69 C68 C75 C76 158.4(4)
C69 C68 C75 C77 34.6(5)
C69 C68 C75 C78 -83.5(5)
C70 C66 C67 Fe2 58.3(2)
C70 C66 C67 C68 -2.3(4)
C70 C66 C71 C72 -37.4(5)
C70 C66 C71 C73 81.2(5)
C70 C66 C71 C74 -161.7(4)
C71 C66 C67 Fe2 -130.3(4)
C71 C66 C67 C68 169.0(3)
C71 C66 C70 Fe2 129.8(4)
C71 C66 C70 C69 -169.7(3)
C75 C68 C69 Fe2 -133.9(4)
C75 C68 C69 C70 164.3(4)
